data_4324333
loop_
_publ_author_name
'Zhi Su'
'Min Chen'
'Taka-aki Okamura'
'Man-Sheng Chen'
'Shui-Sheng Chen'
'Wei-Yin Sun'

_publ_section_title
;
 Reversible Single-Crystal-to-Single-Crystal Transformation and Highly
 Selective Adsorption Property of Three-Dimensional Cobalt(II) Frameworks
;
_journal_name_full 'Inorganic Chemistry'
_journal_page_first 985
_journal_page_last 991
_journal_paper_doi 10.1021/ic101618n
_journal_volume 50
_journal_year 2011
_chemical_formula_moiety 'C36 H20 Co3 N8 O12'
_chemical_formula_sum 'C36 H20 Co3 N8 O12'
_chemical_formula_weight 933.39
_chemical_name_systematic
; 
[Co3(G1)2(btec)] 
;
_space_group_IT_number 2
_symmetry_cell_setting triclinic
_symmetry_Int_Tables_number 2
_symmetry_space_group_name_Hall '-P 1'
_symmetry_space_group_name_H-M 'P -1'
_atom_sites_solution_hydrogens geom
_atom_sites_solution_primary direct
_atom_sites_solution_secondary difmap
_audit_creation_date 2010-04-15
_audit_creation_method SHELXL-97
_cell_angle_alpha 71.60(2)
_cell_angle_beta 73.81(3)
_cell_angle_gamma 86.83(3)
_cell_formula_units_Z 1
_cell_length_a 8.683(6)
_cell_length_b 9.849(6)
_cell_length_c 10.927(7)
_cell_measurement_reflns_used 6847
_cell_measurement_temperature 433
_cell_measurement_theta_max 27.5
_cell_measurement_theta_min 3.1
_cell_volume 851.0(10)
_computing_structure_refinement 'SHELXL-97 (Sheldrick, 1997)'
_computing_structure_solution 'SIR92 (Altomare et al., 1994)'
_diffrn_ambient_temperature 433
_diffrn_detector_area_resol_mean 10.00
_diffrn_measured_fraction_theta_full 0.990
_diffrn_measured_fraction_theta_max 0.990
_diffrn_measurement_device_type 'Rigaku RAXIS-RAPID II'
_diffrn_measurement_method \w
_diffrn_radiation_source
;
 MicroMax-007HF microfocus rotating anode X-ray generator
;
_diffrn_radiation_type MoK\a
_diffrn_radiation_wavelength 0.71075
_diffrn_reflns_av_R_equivalents 0.0321
_diffrn_reflns_av_sigmaI/netI 0.0408
_diffrn_reflns_limit_h_max 11
_diffrn_reflns_limit_h_min -11
_diffrn_reflns_limit_k_max 11
_diffrn_reflns_limit_k_min -12
_diffrn_reflns_limit_l_max 14
_diffrn_reflns_limit_l_min -14
_diffrn_reflns_number 8033
_diffrn_reflns_theta_full 27.48
_diffrn_reflns_theta_max 27.48
_diffrn_reflns_theta_min 3.12
_exptl_absorpt_coefficient_mu 1.528
_exptl_absorpt_correction_type none
_exptl_crystal_colour dark-violet
_exptl_crystal_density_diffrn 1.821
_exptl_crystal_description block
_exptl_crystal_F_000 469
_exptl_crystal_size_max 0.20
_exptl_crystal_size_mid 0.15
_exptl_crystal_size_min 0.10
_refine_diff_density_max 0.869
_refine_diff_density_min -0.616
_refine_diff_density_rms 0.091
_refine_ls_extinction_method none
_refine_ls_goodness_of_fit_ref 1.102
_refine_ls_hydrogen_treatment constr
_refine_ls_matrix_type full
_refine_ls_number_parameters 268
_refine_ls_number_reflns 3875
_refine_ls_number_restraints 0
_refine_ls_restrained_S_all 1.102
_refine_ls_R_factor_all 0.0470
_refine_ls_R_factor_gt 0.0382
_refine_ls_shift/su_max 0.001
_refine_ls_shift/su_mean 0.000
_refine_ls_structure_factor_coef Fsqd
_refine_ls_weighting_details 'calc w=1/[\s^2^(Fo^2^)+(0.0628P)^2^+0.0000P] where P=(Fo^2^+2Fc^2^)/3'
_refine_ls_weighting_scheme calc
_refine_ls_wR_factor_gt 0.1015
_refine_ls_wR_factor_ref 0.1067
_reflns_number_gt 3116
_reflns_number_total 3875
_reflns_threshold_expression I>2\s(I)
_cod_data_source_file ic101618n_si_002_2.cif
_cod_data_source_block 2
_cod_database_code 4324333

loop_
_symmetry_equiv_pos_as_xyz
'x, y, z'
'-x, -y, -z'

loop_
_atom_site_label
_atom_site_type_symbol
_atom_site_fract_x
_atom_site_fract_y
_atom_site_fract_z
_atom_site_U_iso_or_equiv
_atom_site_adp_type
_atom_site_occupancy
_atom_site_symmetry_multiplicity
_atom_site_calc_flag
_atom_site_refinement_flags
Co1 Co 1.0000 0.0000 0.0000 0.02930(13) Uani 1 2 d S
Co2 Co 1.00781(3) 0.24196(3) 0.11612(3) 0.03185(12) Uani 1 1 d .
O1 O 0.93268(18) -0.02839(17) -0.15511(16) 0.0345(4) Uani 1 1 d .
O2 O 0.8307(3) 0.1203(3) -0.3076(2) 0.0870(9) Uani 1 1 d .
O3 O 0.86014(18) 0.17427(18) 0.01559(17) 0.0369(4) Uani 1 1 d .
O4 O 0.6529(2) 0.3140(2) 0.0434(2) 0.0517(5) Uani 1 1 d .
O5 O 0.1809(2) 0.15119(18) 0.86017(17) 0.0399(4) Uani 1 1 d .
O6 O 0.1728(2) 0.33242(19) 0.94529(18) 0.0458(5) Uani 1 1 d .
N31 N 0.7165(2) 0.5939(2) 0.6901(2) 0.0388(5) Uani 1 1 d .
N32 N 0.8542(3) 0.7085(2) 0.7694(2) 0.0436(5) Uani 1 1 d .
N11 N 0.6684(2) 0.2505(2) 0.4672(2) 0.0371(5) Uani 1 1 d .
N12 N 0.8131(2) 0.2229(2) 0.2778(2) 0.0414(5) Uani 1 1 d .
C1 C 0.6010(3) 0.3162(3) 0.5695(2) 0.0340(5) Uani 1 1 d .
C2 C 0.6872(3) 0.4236(3) 0.5797(2) 0.0378(6) Uani 1 1 d .
H1 H 0.7867 0.4558 0.5191 0.045 Uiso 1 1 calc R
C3 C 0.6230(3) 0.4826(3) 0.6814(2) 0.0354(5) Uani 1 1 d .
C4 C 0.4767(3) 0.4356(3) 0.7738(2) 0.0359(5) Uani 1 1 d .
H2 H 0.4347 0.4769 0.8412 0.043 Uiso 1 1 calc R
C5 C 0.3935(3) 0.3246(2) 0.7634(2) 0.0317(5) Uani 1 1 d .
C6 C 0.4562(3) 0.2657(3) 0.6611(2) 0.0335(5) Uani 1 1 d .
H3 H 0.4000 0.1918 0.6544 0.040 Uiso 1 1 calc R
C11 C 0.7651(3) 0.3140(3) 0.3448(3) 0.0414(6) Uani 1 1 d .
H4 H 0.7947 0.4109 0.3114 0.050 Uiso 1 1 calc R
C12 C 0.7441(4) 0.0927(3) 0.3633(3) 0.0592(8) Uani 1 1 d .
H5 H 0.7561 0.0072 0.3430 0.071 Uiso 1 1 calc R
C13 C 0.6566(4) 0.1075(3) 0.4810(3) 0.0586(9) Uani 1 1 d .
H6 H 0.5997 0.0357 0.5562 0.070 Uiso 1 1 calc R
C31 C 0.7537(3) 0.5996(3) 0.7999(3) 0.0435(6) Uani 1 1 d .
H7 H 0.7141 0.5354 0.8856 0.052 Uiso 1 1 calc R
C32 C 0.8810(4) 0.7748(3) 0.6345(3) 0.0527(7) Uani 1 1 d .
H8 H 0.9471 0.8558 0.5847 0.063 Uiso 1 1 calc R
C33 C 0.7975(4) 0.7052(3) 0.5848(3) 0.0551(8) Uani 1 1 d .
H9 H 0.7953 0.7283 0.4959 0.066 Uiso 1 1 calc R
C51 C 0.2356(3) 0.2647(3) 0.8635(2) 0.0335(5) Uani 1 1 d .
C101 C 0.6556(3) 0.0251(3) -0.0896(2) 0.0345(5) Uani 1 1 d .
C102 C 0.6077(3) 0.0985(2) 0.0048(2) 0.0336(5) Uani 1 1 d .
C103 C 0.4538(3) 0.0728(3) 0.0917(3) 0.0366(5) Uani 1 1 d .
H10 H 0.4222 0.1224 0.1537 0.044 Uiso 1 1 calc R
C111 C 0.8165(3) 0.0451(3) -0.1937(3) 0.0376(5) Uani 1 1 d .
C121 C 0.7127(3) 0.2060(3) 0.0212(2) 0.0337(5) Uani 1 1 d .

loop_
_atom_site_aniso_label
_atom_site_aniso_U_11
_atom_site_aniso_U_22
_atom_site_aniso_U_33
_atom_site_aniso_U_23
_atom_site_aniso_U_13
_atom_site_aniso_U_12
Co1 0.0212(2) 0.0356(2) 0.0344(2) -0.0178(2) -0.00455(17) -0.00134(17)
Co2 0.02313(17) 0.0414(2) 0.03190(19) -0.02129(15) 0.00392(13) -0.00779(13)
O1 0.0249(8) 0.0440(9) 0.0415(9) -0.0234(8) -0.0086(7) 0.0029(7)
O2 0.0584(15) 0.123(2) 0.0465(13) 0.0091(14) -0.0086(11) 0.0271(15)
O3 0.0224(8) 0.0449(9) 0.0500(10) -0.0262(8) -0.0075(7) 0.0020(7)
O4 0.0429(11) 0.0449(10) 0.0780(14) -0.0324(10) -0.0203(10) 0.0122(9)
O5 0.0315(9) 0.0455(10) 0.0405(9) -0.0192(8) 0.0029(7) -0.0125(7)
O6 0.0354(10) 0.0544(11) 0.0451(10) -0.0284(9) 0.0100(8) -0.0123(8)
N31 0.0328(11) 0.0447(12) 0.0395(11) -0.0165(10) -0.0051(9) -0.0091(9)
N32 0.0387(12) 0.0494(12) 0.0448(12) -0.0225(11) -0.0035(10) -0.0125(10)
N11 0.0302(10) 0.0436(11) 0.0353(11) -0.0183(9) 0.0028(8) -0.0058(9)
N12 0.0299(10) 0.0557(13) 0.0391(11) -0.0229(10) -0.0003(9) -0.0025(9)
C1 0.0296(12) 0.0391(12) 0.0334(12) -0.0161(10) -0.0034(9) 0.0005(10)
C2 0.0256(11) 0.0476(14) 0.0368(13) -0.0148(12) 0.0002(10) -0.0070(10)
C3 0.0286(12) 0.0408(13) 0.0374(13) -0.0148(11) -0.0057(10) -0.0050(10)
C4 0.0301(12) 0.0425(13) 0.0356(12) -0.0174(11) -0.0028(10) -0.0038(10)
C5 0.0246(11) 0.0382(12) 0.0289(11) -0.0096(10) -0.0023(9) -0.0041(9)
C6 0.0270(11) 0.0389(12) 0.0355(12) -0.0153(11) -0.0049(9) -0.0042(9)
C11 0.0354(13) 0.0455(14) 0.0404(14) -0.0174(12) -0.0011(11) 0.0013(11)
C12 0.0600(19) 0.0561(17) 0.0581(18) -0.0348(15) 0.0134(15) -0.0232(15)
C13 0.064(2) 0.0522(17) 0.0504(17) -0.0239(14) 0.0128(15) -0.0232(15)
C31 0.0379(14) 0.0522(15) 0.0392(13) -0.0211(12) 0.0022(11) -0.0155(12)
C32 0.0571(18) 0.0472(15) 0.0507(16) -0.0042(13) -0.0185(14) -0.0205(13)
C33 0.0631(19) 0.0549(17) 0.0450(16) -0.0032(14) -0.0211(14) -0.0211(15)
C51 0.0245(11) 0.0428(13) 0.0319(12) -0.0140(10) -0.0020(9) -0.0024(10)
C101 0.0227(11) 0.0451(13) 0.0376(13) -0.0167(11) -0.0078(9) 0.0044(10)
C102 0.0242(11) 0.0379(12) 0.0416(13) -0.0167(11) -0.0096(10) 0.0036(9)
C103 0.0257(11) 0.0467(13) 0.0450(13) -0.0254(12) -0.0101(10) 0.0065(10)
C111 0.0275(12) 0.0489(14) 0.0397(13) -0.0181(12) -0.0103(10) 0.0044(10)
C121 0.0249(11) 0.0393(12) 0.0385(13) -0.0160(11) -0.0070(10) 0.0019(9)

loop_
_atom_type_symbol
_atom_type_description
_atom_type_scat_dispersion_real
_atom_type_scat_dispersion_imag
_atom_type_scat_source
C C 0.0033 0.0016 'International Tables Vol C Tables 4.2.6.8 and 6.1.1.4'
H H 0.0000 0.0000 'International Tables Vol C Tables 4.2.6.8 and 6.1.1.4'
Co Co 0.3494 0.9721 'International Tables Vol C Tables 4.2.6.8 and 6.1.1.4'
N N 0.0061 0.0033 'International Tables Vol C Tables 4.2.6.8 and 6.1.1.4'
O O 0.0106 0.0060 'International Tables Vol C Tables 4.2.6.8 and 6.1.1.4'

loop_
_geom_angle_atom_site_label_1
_geom_angle_atom_site_label_2
_geom_angle_atom_site_label_3
_geom_angle
_geom_angle_site_symmetry_1
_geom_angle_site_symmetry_3
O1 Co1 O1 180.00(3) . 2_755
O1 Co1 O3 96.56(7) . .
O1 Co1 O3 83.44(7) 2_755 .
O1 Co1 O3 83.44(7) . 2_755
O1 Co1 O3 96.56(7) 2_755 2_755
O3 Co1 O3 180.0 . 2_755
O1 Co1 O5 90.36(8) . 2_656
O1 Co1 O5 89.64(8) 2_755 2_656
O3 Co1 O5 93.67(8) . 2_656
O3 Co1 O5 86.33(8) 2_755 2_656
O1 Co1 O5 89.64(8) . 1_654
O1 Co1 O5 90.36(8) 2_755 1_654
O3 Co1 O5 86.33(8) . 1_654
O3 Co1 O5 93.67(8) 2_755 1_654
O5 Co1 O5 180.0 2_656 1_654
O6 Co2 N12 159.41(9) 1_654 .
O6 Co2 O1 101.35(8) 1_654 2_755
N12 Co2 O1 99.22(8) . 2_755
O6 Co2 N32 91.98(9) 1_654 2_766
N12 Co2 N32 86.94(10) . 2_766
O1 Co2 N32 95.74(8) 2_755 2_766
O6 Co2 O3 92.46(9) 1_654 .
N12 Co2 O3 89.90(9) . .
O1 Co2 O3 80.59(7) 2_755 .
N32 Co2 O3 174.72(7) 2_766 .
C111 O1 Co1 119.18(14) . .
C111 O1 Co2 134.51(14) . 2_755
Co1 O1 Co2 95.39(7) . 2_755
C121 O3 Co1 136.19(15) . .
C121 O3 Co2 126.16(14) . .
Co1 O3 Co2 92.20(7) . .
C51 O5 Co1 132.09(15) . 1_456
C51 O6 Co2 121.96(16) . 1_456
C31 N31 C33 107.3(2) . .
C31 N31 C3 126.6(2) . .
C33 N31 C3 125.8(2) . .
C31 N32 C32 105.8(2) . .
C31 N32 Co2 130.21(19) . 2_766
C32 N32 Co2 122.83(17) . 2_766
C11 N11 C13 107.1(2) . .
C11 N11 C1 126.6(2) . .
C13 N11 C1 126.1(2) . .
C11 N12 C12 105.4(2) . .
C11 N12 Co2 128.21(18) . .
C12 N12 Co2 122.86(19) . .
C6 C1 C2 120.6(2) . .
C6 C1 N11 119.8(2) . .
C2 C1 N11 119.5(2) . .
C1 C2 C3 118.9(2) . .
C1 C2 H1 120.6 . .
C3 C2 H1 120.6 . .
C4 C3 C2 121.8(2) . .
C4 C3 N31 120.6(2) . .
C2 C3 N31 117.6(2) . .
C3 C4 C5 118.3(2) . .
C3 C4 H2 120.8 . .
C5 C4 H2 120.8 . .
C6 C5 C4 120.3(2) . .
C6 C5 C51 118.6(2) . .
C4 C5 C51 121.1(2) . .
C1 C6 C5 120.1(2) . .
C1 C6 H3 119.9 . .
C5 C6 H3 119.9 . .
N12 C11 N11 111.7(2) . .
N12 C11 H4 124.2 . .
N11 C11 H4 124.2 . .
C13 C12 N12 109.9(2) . .
C13 C12 H5 125.1 . .
N12 C12 H5 125.1 . .
C12 C13 N11 105.9(2) . .
C12 C13 H6 127.0 . .
N11 C13 H6 127.0 . .
N32 C31 N31 110.7(2) . .
N32 C31 H7 124.7 . .
N31 C31 H7 124.7 . .
C33 C32 N32 109.7(2) . .
C33 C32 H8 125.1 . .
N32 C32 H8 125.1 . .
C32 C33 N31 106.5(2) . .
C32 C33 H9 126.8 . .
N31 C33 H9 126.8 . .
O5 C51 O6 126.2(2) . .
O5 C51 C5 117.1(2) . .
O6 C51 C5 116.6(2) . .
C102 C101 C103 118.4(2) . 2_655
C102 C101 C111 125.3(2) . .
C103 C101 C111 116.3(2) 2_655 .
C103 C102 C101 119.0(2) . .
C103 C102 C121 116.2(2) . .
C101 C102 C121 124.8(2) . .
C102 C103 C101 122.5(2) . 2_655
C102 C103 H10 118.7 . .
C101 C103 H10 118.7 2_655 .
O2 C111 O1 123.0(2) . .
O2 C111 C101 120.5(2) . .
O1 C111 C101 116.4(2) . .
O4 C121 O3 123.8(2) . .
O4 C121 C102 119.0(2) . .
O3 C121 C102 117.2(2) . .

loop_
_geom_bond_atom_site_label_1
_geom_bond_atom_site_label_2
_geom_bond_distance
_geom_bond_site_symmetry_2
Co1 O1 2.0401(18) .
Co1 O1 2.0401(18) 2_755
Co1 O3 2.0710(19) .
Co1 O3 2.0710(19) 2_755
Co1 O5 2.1220(19) 2_656
Co1 O5 2.122(2) 1_654
Co2 O6 1.982(2) 1_654
Co2 N12 2.043(2) .
Co2 O1 2.076(2) 2_755
Co2 N32 2.127(2) 2_766
Co2 O3 2.1535(18) .
O1 C111 1.297(3) .
O1 Co2 2.076(2) 2_755
O2 C111 1.207(3) .
O3 C121 1.291(3) .
O4 C121 1.221(3) .
O5 C51 1.253(3) .
O5 Co1 2.122(2) 1_456
O6 C51 1.267(3) .
O6 Co2 1.982(2) 1_456
N31 C31 1.345(3) .
N31 C33 1.363(3) .
N31 C3 1.441(3) .
N32 C31 1.319(3) .
N32 C32 1.368(3) .
N32 Co2 2.127(2) 2_766
N11 C11 1.337(3) .
N11 C13 1.375(3) .
N11 C1 1.435(3) .
N12 C11 1.311(3) .
N12 C12 1.376(4) .
C1 C6 1.373(3) .
C1 C2 1.378(3) .
C2 C3 1.383(3) .
C2 H1 0.9300 .
C3 C4 1.379(3) .
C4 C5 1.393(3) .
C4 H2 0.9300 .
C5 C6 1.385(3) .
C5 C51 1.507(3) .
C6 H3 0.9300 .
C11 H4 0.9300 .
C12 C13 1.347(4) .
C12 H5 0.9300 .
C13 H6 0.9300 .
C31 H7 0.9300 .
C32 C33 1.342(4) .
C32 H8 0.9300 .
C33 H9 0.9300 .
C101 C102 1.399(3) .
C101 C103 1.400(3) 2_655
C101 C111 1.513(3) .
C102 C103 1.390(3) .
C102 C121 1.517(3) .
C103 C101 1.400(3) 2_655
C103 H10 0.9300 .

loop_
_geom_torsion_atom_site_label_1
_geom_torsion_atom_site_label_2
_geom_torsion_atom_site_label_3
_geom_torsion_atom_site_label_4
_geom_torsion
_geom_torsion_site_symmetry_1
_geom_torsion_site_symmetry_4
O3 Co1 O1 C111 -8.36(17) . .
O3 Co1 O1 C111 171.64(17) 2_755 .
O5 Co1 O1 C111 85.37(18) 2_656 .
O5 Co1 O1 C111 -94.63(18) 1_654 .
O3 Co1 O1 Co2 -157.58(7) . 2_755
O3 Co1 O1 Co2 22.42(7) 2_755 2_755
O5 Co1 O1 Co2 -63.85(8) 2_656 2_755
O5 Co1 O1 Co2 116.15(8) 1_654 2_755
O1 Co1 O3 C121 48.2(2) . .
O1 Co1 O3 C121 -131.8(2) 2_755 .
O5 Co1 O3 C121 -42.6(2) 2_656 .
O5 Co1 O3 C121 137.4(2) 1_654 .
O1 Co1 O3 Co2 -158.52(7) . .
O1 Co1 O3 Co2 21.48(7) 2_755 .
O5 Co1 O3 Co2 110.70(8) 2_656 .
O5 Co1 O3 Co2 -69.30(8) 1_654 .
O6 Co2 O3 C121 -122.8(2) 1_654 .
N12 Co2 O3 C121 36.7(2) . .
O1 Co2 O3 C121 136.1(2) 2_755 .
O6 Co2 O3 Co1 79.85(9) 1_654 .
N12 Co2 O3 Co1 -120.61(9) . .
O1 Co2 O3 Co1 -21.25(7) 2_755 .
O6 Co2 N12 C11 -36.5(4) 1_654 .
O1 Co2 N12 C11 146.3(2) 2_755 .
N32 Co2 N12 C11 51.0(2) 2_766 .
O3 Co2 N12 C11 -133.2(2) . .
O6 Co2 N12 C12 167.9(2) 1_654 .
O1 Co2 N12 C12 -9.3(2) 2_755 .
N32 Co2 N12 C12 -104.6(2) 2_766 .
O3 Co2 N12 C12 71.2(2) . .
C11 N11 C1 C6 150.9(3) . .
C13 N11 C1 C6 -35.1(4) . .
C11 N11 C1 C2 -33.0(4) . .
C13 N11 C1 C2 141.0(3) . .
C6 C1 C2 C3 -1.9(4) . .
N11 C1 C2 C3 -177.9(2) . .
C1 C2 C3 C4 0.9(4) . .
C1 C2 C3 N31 179.5(2) . .
C31 N31 C3 C4 49.5(4) . .
C33 N31 C3 C4 -138.0(3) . .
C31 N31 C3 C2 -129.2(3) . .
C33 N31 C3 C2 43.4(4) . .
C2 C3 C4 C5 0.5(4) . .
N31 C3 C4 C5 -178.0(2) . .
C3 C4 C5 C6 -1.1(4) . .
C3 C4 C5 C51 178.0(2) . .
C2 C1 C6 C5 1.3(4) . .
N11 C1 C6 C5 177.4(2) . .
C4 C5 C6 C1 0.2(4) . .
C51 C5 C6 C1 -178.9(2) . .
C12 N12 C11 N11 -0.7(3) . .
Co2 N12 C11 N11 -159.61(17) . .
C13 N11 C11 N12 1.6(3) . .
C1 N11 C11 N12 176.5(2) . .
C11 N12 C12 C13 -0.5(3) . .
Co2 N12 C12 C13 159.9(2) . .
N12 C12 C13 N11 1.4(4) . .
C11 N11 C13 C12 -1.8(3) . .
C1 N11 C13 C12 -176.7(3) . .
C32 N32 C31 N31 0.2(3) . .
Co2 N32 C31 N31 -167.73(17) 2_766 .
C33 N31 C31 N32 -0.1(3) . .
C3 N31 C31 N32 173.6(2) . .
C31 N32 C32 C33 -0.3(4) . .
Co2 N32 C32 C33 168.8(2) 2_766 .
N32 C32 C33 N31 0.2(4) . .
C31 N31 C33 C32 -0.1(3) . .
C3 N31 C33 C32 -173.9(3) . .
Co1 O5 C51 O6 -14.3(4) 1_456 .
Co1 O5 C51 C5 163.89(16) 1_456 .
Co2 O6 C51 O5 18.0(3) 1_456 .
Co2 O6 C51 C5 -160.22(16) 1_456 .
C6 C5 C51 O5 10.0(3) . .
C4 C5 C51 O5 -169.0(2) . .
C6 C5 C51 O6 -171.6(2) . .
C4 C5 C51 O6 9.3(3) . .
C103 C101 C102 C103 -0.5(4) 2_655 .
C111 C101 C102 C103 177.8(2) . .
C103 C101 C102 C121 179.1(2) 2_655 .
C111 C101 C102 C121 -2.6(4) . .
C101 C102 C103 C101 0.5(4) . 2_655
C121 C102 C103 C101 -179.1(2) . 2_655
Co1 O1 C111 O2 124.0(3) . .
Co2 O1 C111 O2 -101.6(3) 2_755 .
Co1 O1 C111 C101 -59.7(2) . .
Co2 O1 C111 C101 74.7(3) 2_755 .
C102 C101 C111 O2 -98.7(3) . .
C103 C101 C111 O2 79.7(4) 2_655 .
C102 C101 C111 O1 84.9(3) . .
C103 C101 C111 O1 -96.7(3) 2_655 .
Co1 O3 C121 O4 172.72(19) . .
Co2 O3 C121 O4 26.6(4) . .
Co1 O3 C121 C102 -4.6(3) . .
Co2 O3 C121 C102 -150.78(16) . .
C103 C102 C121 O4 -40.3(4) . .
C101 C102 C121 O4 140.1(3) . .
C103 C102 C121 O3 137.2(2) . .
C101 C102 C121 O3 -42.4(4) . .
